data_2203981
loop_
_publ_author_name
'Tsonko Kolev'
'R\"udiger Wortmann'
'Michael Spiteller'
'William S. Sheldrick'
'Maik Heller'

_publ_section_title
;
4-Hydroxy-3,5-dimethoxybenzaldehyde (syringaldehyde)
;
_journal_issue 8
_journal_name_full 'Acta Crystallographica, Section E'
_journal_page_first o1386
_journal_page_last o1387
_journal_paper_doi 10.1107/S1600536804017015
_journal_volume 60
_journal_year 2004
_chemical_formula_iupac 'C9 H10 O4'
_chemical_formula_moiety 'C9 H10 O4'
_chemical_formula_sum 'C9 H10 O4'
_chemical_formula_weight 182.17
_chemical_melting_point ?
_chemical_name_common 'not relevant'
_chemical_name_systematic
;
4-hydroxy-3,5-dimethoxybenzaldehyde
;
_space_group_IT_number 14
_symmetry_cell_setting monoclinic
_symmetry_space_group_name_Hall '-P 2yn'
_symmetry_space_group_name_H-M 'P 1 21/n 1'
_atom_sites_solution_hydrogens geom
_atom_sites_solution_primary direct
_atom_sites_solution_secondary difmap
_audit_creation_method SHELXL-97
_cell_angle_alpha 90.00
_cell_angle_beta 91.349(7)
_cell_angle_gamma 90.00
_cell_formula_units_Z 4
_cell_length_a 6.9076(10)
_cell_length_b 4.895(3)
_cell_length_c 25.213(4)
_cell_measurement_reflns_used 19
_cell_measurement_temperature 293(2)
_cell_measurement_theta_max 12.4
_cell_measurement_theta_min 8.2
_cell_volume 852.2(6)
_computing_cell_refinement 'R3m/V User's Guide'
_computing_data_collection 'R3m/V User's Guide (Siemens, 1989)'
_computing_data_reduction 'XDISK in R3m/V User's Guide'
_computing_molecular_graphics 'SHELXTL-Plus (Sheldrick, 1995)'
_computing_publication_material SHELXL97
_computing_structure_refinement 'SHELXL97 (Sheldrick, 1997)'
_computing_structure_solution 'SHELXS97 (Sheldrick, 1997)'
_diffrn_ambient_temperature 293(2)
_diffrn_measured_fraction_theta_full 0.990
_diffrn_measured_fraction_theta_max 0.990
_diffrn_measurement_device_type 'Siemens P4 4-circle'
_diffrn_measurement_method 'Profile fitted'
_diffrn_radiation_monochromator graphite
_diffrn_radiation_source 'fine-focus sealed tube'
_diffrn_radiation_type MoK\a
_diffrn_radiation_wavelength 0.71073
_diffrn_reflns_av_R_equivalents 0.0540
_diffrn_reflns_av_sigmaI/netI 0.0329
_diffrn_reflns_limit_h_max 8
_diffrn_reflns_limit_h_min -1
_diffrn_reflns_limit_k_max 5
_diffrn_reflns_limit_k_min -1
_diffrn_reflns_limit_l_max 29
_diffrn_reflns_limit_l_min -29
_diffrn_reflns_number 2332
_diffrn_reflns_theta_full 25.00
_diffrn_reflns_theta_max 25.00
_diffrn_reflns_theta_min 3.08
_diffrn_standards_decay_% 2
_diffrn_standards_interval_count 100
_diffrn_standards_number 3
_exptl_absorpt_coefficient_mu 0.113
_exptl_absorpt_correction_type none
_exptl_crystal_colour colourless
_exptl_crystal_density_diffrn 1.420
_exptl_crystal_density_meas ?
_exptl_crystal_density_method .
_exptl_crystal_description prism
_exptl_crystal_F_000 384
_exptl_crystal_size_max 0.42
_exptl_crystal_size_mid 0.36
_exptl_crystal_size_min 0.34
_refine_diff_density_max 0.210
_refine_diff_density_min -0.169
_refine_ls_extinction_coef 0.122(16)
_refine_ls_extinction_expression Fc^*^=kFc[1+0.001xFc^2^\l^3^/sin(2\q)]^-1/4^
_refine_ls_extinction_method SHELXL97
_refine_ls_goodness_of_fit_ref 1.035
_refine_ls_hydrogen_treatment constr
_refine_ls_matrix_type full
_refine_ls_number_parameters 121
_refine_ls_number_reflns 1483
_refine_ls_number_restraints 0
_refine_ls_restrained_S_all 1.035
_refine_ls_R_factor_all 0.0474
_refine_ls_R_factor_gt 0.0400
_refine_ls_shift/su_max 0.000
_refine_ls_shift/su_mean 0.000
_refine_ls_structure_factor_coef Fsqd
_refine_ls_weighting_details 'calc w = 1/[\s^2^(Fo^2^)+(0.0640P)^2^+0.1548P] where P = (Fo^2^+2Fc^2^)/3'
_refine_ls_weighting_scheme calc
_refine_ls_wR_factor_gt 0.1060
_refine_ls_wR_factor_ref 0.1114
_reflns_number_gt 1252
_reflns_number_total 1483
_reflns_threshold_expression I>2\s(I)
_cod_data_source_file bt6488.cif
_cod_depositor_comments
;
The following automatic conversions were performed:
'_symmetry_cell_setting' value 'Monoclinic' changed to 'monoclinic'
according to '/home/saulius/struct/CIF-dictionaries/cif_core.dic'
dictionary named 'cif_core.dic' version 2.4.1 from 2010-06-29.

Automatic conversion script
Id: cif_fix_enum 1527 2010-12-29 10:47:43Z saulius 

The following automatic conversions were performed:

'_chemical_melting_point' value 'not measured' was changed to '?' -
the value is undefined or not given.

Automatic conversion script
Id: cif_fix_values 1646 2011-03-28 12:23:43Z adriana 
;
_cod_original_sg_symbol_H-M 'P 21/n'
_cod_database_code 2203981

loop_
_symmetry_equiv_pos_as_xyz
'x, y, z'
'-x+1/2, y+1/2, -z+1/2'
'-x, -y, -z'
'x-1/2, -y-1/2, z-1/2'

loop_
_atom_site_label
_atom_site_fract_x
_atom_site_fract_y
_atom_site_fract_z
_atom_site_U_iso_or_equiv
_atom_site_adp_type
_atom_site_calc_flag
_atom_site_refinement_flags
_atom_site_occupancy
_atom_site_type_symbol
C1 0.8740(2) 0.3635(3) 0.12698(6) 0.0417(4) Uani d . 1 C
O1 1.16438(16) 0.5265(3) 0.08884(5) 0.0605(4) Uani d . 1 O
C11 1.0510(2) 0.5232(4) 0.12479(7) 0.0500(4) Uani d . 1 C
H11 1.0802 0.6337 0.1539 0.060 Uiso calc R 1 H
C2 0.7477(2) 0.4147(3) 0.16799(6) 0.0425(4) Uani d . 1 C
H2 0.7793 0.5453 0.1935 0.051 Uiso calc R 1 H
C3 0.5754(2) 0.2723(3) 0.17096(5) 0.0403(4) Uani d . 1 C
O3 0.43999(16) 0.3047(3) 0.20920(4) 0.0561(4) Uani d . 1 O
C31 0.4707(3) 0.5162(4) 0.24657(6) 0.0537(5) Uani d . 1 C
H31 0.5896 0.4837 0.2661 0.081 Uiso calc R 1 H
H33 0.3651 0.5205 0.2706 0.081 Uiso calc R 1 H
H32 0.4784 0.6881 0.2284 0.081 Uiso calc R 1 H
C4 0.5315(2) 0.0750(3) 0.13278(6) 0.0392(4) Uani d . 1 C
O4 0.36429(15) -0.0622(3) 0.13713(4) 0.0523(4) Uani d . 1 O
H4 0.3533 -0.1726 0.1128 0.078 Uiso calc R 1 H
C5 0.6600(2) 0.0258(3) 0.09159(5) 0.0392(4) Uani d . 1 C
O5 0.59730(16) -0.1720(2) 0.05728(4) 0.0511(4) Uani d . 1 O
C51 0.7138(3) -0.2265(4) 0.01217(6) 0.0549(5) Uani d . 1 C
H51 0.6511 -0.3613 -0.0099 0.082 Uiso calc R 1 H
H52 0.8382 -0.2934 0.0239 0.082 Uiso calc R 1 H
H53 0.7302 -0.0612 -0.0077 0.082 Uiso calc R 1 H
C6 0.8310(2) 0.1680(3) 0.08848(6) 0.0418(4) Uani d . 1 C
H6 0.9160 0.1342 0.0612 0.050 Uiso calc R 1 H

loop_
_atom_site_aniso_label
_atom_site_aniso_U_11
_atom_site_aniso_U_22
_atom_site_aniso_U_33
_atom_site_aniso_U_12
_atom_site_aniso_U_13
_atom_site_aniso_U_23
C1 0.0367(8) 0.0438(8) 0.0447(8) -0.0069(6) 0.0053(6) -0.0007(7)
O1 0.0485(7) 0.0695(9) 0.0644(7) -0.0228(6) 0.0212(6) -0.0169(6)
C11 0.0427(8) 0.0557(10) 0.0519(9) -0.0133(7) 0.0099(7) -0.0109(8)
C2 0.0426(8) 0.0429(8) 0.0422(8) -0.0072(7) 0.0058(6) -0.0053(7)
C3 0.0377(7) 0.0443(8) 0.0393(7) -0.0046(6) 0.0082(6) -0.0003(6)
O3 0.0515(7) 0.0628(8) 0.0549(7) -0.0171(6) 0.0235(5) -0.0161(6)
C31 0.0596(10) 0.0543(10) 0.0478(9) -0.0006(8) 0.0151(7) -0.0075(8)
C4 0.0341(7) 0.0417(8) 0.0421(7) -0.0072(6) 0.0043(6) 0.0024(6)
O4 0.0442(6) 0.0573(7) 0.0561(7) -0.0216(5) 0.0144(5) -0.0107(5)
C5 0.0396(8) 0.0391(8) 0.0390(7) -0.0054(6) 0.0028(6) -0.0018(6)
O5 0.0494(6) 0.0544(7) 0.0499(6) -0.0160(5) 0.0113(5) -0.0149(5)
C51 0.0558(9) 0.0629(11) 0.0465(8) -0.0088(8) 0.0097(7) -0.0153(8)
C6 0.0372(7) 0.0461(9) 0.0426(8) -0.0047(6) 0.0095(6) -0.0023(7)

loop_
_atom_type_symbol
_atom_type_description
_atom_type_scat_dispersion_real
_atom_type_scat_dispersion_imag
_atom_type_scat_source
C C 0.0033 0.0016 'International Tables Vol C Tables 4.2.6.8 and 6.1.1.4'
H H 0.0000 0.0000 'International Tables Vol C Tables 4.2.6.8 and 6.1.1.4'
O O 0.0106 0.0060 'International Tables Vol C Tables 4.2.6.8 and 6.1.1.4'

loop_
_geom_angle_atom_site_label_1
_geom_angle_atom_site_label_2
_geom_angle_atom_site_label_3
_geom_angle
_geom_angle_publ_flag
C6 C1 C2 121.03(13) no
C6 C1 C11 120.64(13) no
C2 C1 C11 118.32(14) no
O1 C11 C1 126.50(15) no
O1 C11 H11 116.8 no
C1 C11 H11 116.8 no
C3 C2 C1 120.33(14) no
C3 C2 H2 119.8 no
C1 C2 H2 119.8 no
O3 C3 C2 125.66(13) no
O3 C3 C4 115.25(12) no
C2 C3 C4 119.08(13) no
C3 O3 C31 117.43(12) no
O3 C31 H31 109.5 no
O3 C31 H33 109.5 no
H31 C31 H33 109.5 no
O3 C31 H32 109.5 no
H31 C31 H32 109.5 no
H33 C31 H32 109.5 no
O4 C4 C3 117.65(13) no
O4 C4 C5 122.36(13) no
C3 C4 C5 119.98(13) no
C4 O4 H4 109.5 no
O5 C5 C6 125.78(13) no
O5 C5 C4 113.23(12) no
C6 C5 C4 120.99(13) no
C5 O5 C51 117.35(11) no
O5 C51 H51 109.5 no
O5 C51 H52 109.5 no
H51 C51 H52 109.5 no
O5 C51 H53 109.5 no
H51 C51 H53 109.5 no
H52 C51 H53 109.5 no
C5 C6 C1 118.59(13) no
C5 C6 H6 120.7 no
C1 C6 H6 120.7 no

loop_
_geom_bond_atom_site_label_1
_geom_bond_atom_site_label_2
_geom_bond_distance
_geom_bond_publ_flag
C1 C6 1.390(2) no
C1 C2 1.391(2) no
C1 C11 1.453(2) no
O1 C11 1.2118(19) no
C11 H11 0.9300 no
C2 C3 1.383(2) no
C2 H2 0.9300 no
C3 O3 1.3684(16) no
C3 C4 1.392(2) no
O3 C31 1.412(2) no
C31 H31 0.9600 no
C31 H33 0.9600 no
C31 H32 0.9600 no
C4 O4 1.3430(18) no
C4 C5 1.403(2) no
O4 H4 0.8200 no
C5 O5 1.3625(18) no
C5 C6 1.374(2) no
O5 C51 1.4339(18) no
C51 H51 0.9600 no
C51 H52 0.9600 no
C51 H53 0.9600 no
C6 H6 0.9300 no

loop_
_geom_hbond_atom_site_label_D
_geom_hbond_atom_site_label_H
_geom_hbond_atom_site_label_A
_geom_hbond_site_symmetry_A
_geom_hbond_distance_DH
_geom_hbond_distance_HA
_geom_hbond_distance_DA
_geom_hbond_angle_DHA
_geom_hbond_publ_flag
O4 H4 O1 1_445 0.82 2.05 2.7133(19) 138 y
C11 H11 O4 1_665 0.93 2.51 2.978(2) 112 y
O4 H4 O5 . 0.82 2.22 2.6618(15) 114 y

loop_
_cod_related_entry_id
_cod_related_entry_database
_cod_related_entry_code
1 ChemSpider 8333
